data_1556498
loop_
_publ_author_name
'Sindlinger, C.P.'
'Lawrence, S.R.'
'Cordes, D.B.'
'Slawin, A.M.Z.'
'Stasch, A.'

_publ_section_title
;
 Methanediide Formation via Hydrogen Elimination in Magnesium versus
 Aluminium Hydride Complexes of a Sterically Demanding
 Bis(iminophosphoranyl)methanediide
;
_journal_name_full Inorganics
_journal_page_first 29
_journal_paper_doi 10.3390/inorganics5020029
_journal_volume 5
_journal_year 2017
_chemical_formula_sum 'C114 H140 Mg2 N4 O4 P4'
_chemical_formula_weight 1802.79
_space_group_crystal_system triclinic
_space_group_IT_number 2
_space_group_name_Hall '-P 1'
_space_group_name_H-M_alt 'P -1'
_atom_sites_solution_hydrogens geom
_cell_angle_alpha 100.84(3)
_cell_angle_beta 100.81(3)
_cell_angle_gamma 100.62(3)
_cell_formula_units_Z 2
_cell_length_a 13.510(3)
_cell_length_b 14.400(3)
_cell_length_c 29.430(6)
_cell_measurement_reflns_used 42136
_cell_measurement_temperature 100(2)
_cell_measurement_theta_max 27.131
_cell_measurement_theta_min 1.479
_cell_volume 5379(2)
_computing_structure_refinement 'SHELXL-2014/7 (Sheldrick, 2014)'
_diffrn_ambient_temperature 100(2)
_diffrn_measured_fraction_theta_full 0.994
_diffrn_measured_fraction_theta_max 0.990
_diffrn_measurement_device_type 'ADSC quantum 210r'
_diffrn_measurement_method '\f scans'
_diffrn_radiation_monochromator 'Silicon Double Crystal'
_diffrn_radiation_source 'Australian Synchrotron'
_diffrn_radiation_type synchrotron
_diffrn_radiation_wavelength 0.7108
_diffrn_reflns_av_R_equivalents 0.0782
_diffrn_reflns_av_unetI/netI 0.0732
_diffrn_reflns_Laue_measured_fraction_full 0.994
_diffrn_reflns_Laue_measured_fraction_max 0.990
_diffrn_reflns_limit_h_max 17
_diffrn_reflns_limit_h_min -17
_diffrn_reflns_limit_k_max 18
_diffrn_reflns_limit_k_min -18
_diffrn_reflns_limit_l_max 36
_diffrn_reflns_limit_l_min -37
_diffrn_reflns_number 84669
_diffrn_reflns_point_group_measured_fraction_full 0.994
_diffrn_reflns_point_group_measured_fraction_max 0.990
_diffrn_reflns_theta_full 25.244
_diffrn_reflns_theta_max 27.131
_diffrn_reflns_theta_min 1.479
_exptl_absorpt_coefficient_mu 0.133
_exptl_absorpt_correction_T_max 0.995
_exptl_absorpt_correction_T_min 0.992
_exptl_absorpt_correction_type multi-scan
_exptl_absorpt_process_details 'XDS (Kabsch, 1993)'
_exptl_crystal_colour colourless
_exptl_crystal_density_diffrn 1.113
_exptl_crystal_description block
_exptl_crystal_F_000 1936
_exptl_crystal_size_max 0.050
_exptl_crystal_size_mid 0.040
_exptl_crystal_size_min 0.030
_refine_diff_density_max 0.912
_refine_diff_density_min -0.473
_refine_diff_density_rms 0.065
_refine_ls_extinction_coef .
_refine_ls_extinction_method none
_refine_ls_goodness_of_fit_ref 1.001
_refine_ls_hydrogen_treatment constr
_refine_ls_matrix_type full
_refine_ls_number_parameters 989
_refine_ls_number_reflns 23560
_refine_ls_number_restraints 0
_refine_ls_restrained_S_all 1.001
_refine_ls_R_factor_all 0.1198
_refine_ls_R_factor_gt 0.0779
_refine_ls_shift/su_max 0.000
_refine_ls_shift/su_mean 0.000
_refine_ls_structure_factor_coef Fsqd
_refine_ls_weighting_details 'w=1/[\s^2^(Fo^2^)+(0.1387P)^2^] where P=(Fo^2^+2Fc^2^)/3'
_refine_ls_weighting_scheme calc
_refine_ls_wR_factor_gt 0.2065
_refine_ls_wR_factor_ref 0.2280
_reflns_Friedel_coverage 0.000
_reflns_Friedel_fraction_full .
_reflns_Friedel_fraction_max .
_reflns_number_gt 14069
_reflns_number_total 23560
_reflns_threshold_expression 'I > 2\s(I)'
_cod_data_source_file cmpd2---.cif
_cod_data_source_block compound_2---
_cod_database_code 1556498
_shelx_space_group_comment
;
The symmetry employed for this shelxl refinement is uniquely defined
by the following loop, which should always be used as a source of
symmetry information in preference to the above space-group names.
They are only intended as comments.
;
_shelx_estimated_absorpt_t_min 0.993
_shelx_estimated_absorpt_t_max 0.996
_platon_squeeze_void_probe_radius 1.20

loop_
_space_group_symop_operation_xyz
'x, y, z'
'-x, -y, -z'

loop_
_atom_site_label
_atom_site_type_symbol
_atom_site_fract_x
_atom_site_fract_y
_atom_site_fract_z
_atom_site_U_iso_or_equiv
_atom_site_adp_type
_atom_site_occupancy
_atom_site_site_symmetry_order
_atom_site_calc_flag
_atom_site_refinement_flags_posn
_atom_site_refinement_flags_adp
_atom_site_refinement_flags_occupancy
_atom_site_disorder_assembly
_atom_site_disorder_group
P1 P 0.13072(6) 0.32335(6) 0.19834(2) 0.03574(18) Uani 1 1 d . . . . .
Mg1 Mg 0.28425(8) 0.32025(8) 0.27441(3) 0.0375(2) Uani 1 1 d . . . . .
N1 N 0.14504(19) 0.35367(19) 0.25610(8) 0.0366(6) Uani 1 1 d . . . . .
C1 C 0.2482(2) 0.2946(2) 0.19387(10) 0.0366(6) Uani 1 1 d . . . . .
P2 P 0.29442(6) 0.28262(6) 0.14325(2) 0.03424(18) Uani 1 1 d . . . . .
Mg2 Mg 0.34051(8) 0.17413(7) 0.20972(3) 0.0368(2) Uani 1 1 d . . . . .
N2 N 0.37189(19) 0.20845(18) 0.14939(8) 0.0360(5) Uani 1 1 d . . . . .
C2 C 0.3595(2) 0.1874(2) 0.28956(10) 0.0391(7) Uani 1 1 d . . . . .
P3 P 0.33285(7) 0.06227(6) 0.27693(3) 0.03958(19) Uani 1 1 d . . . . .
N3 N 0.3241(2) 0.03726(18) 0.21967(8) 0.0397(6) Uani 1 1 d . . . . .
P4 P 0.40701(7) 0.26204(6) 0.34547(3) 0.0400(2) Uani 1 1 d . . . . .
N4 N 0.3773(2) 0.3649(2) 0.34051(8) 0.0432(6) Uani 1 1 d . . . . .
C4 C 0.0232(3) 0.1336(3) 0.18426(12) 0.0478(8) Uani 1 1 d . . . . .
H4 H 0.0835 0.1298 0.2057 0.057 Uiso 1 1 calc R U . . .
C5 C -0.0576(3) 0.0519(3) 0.16765(14) 0.0600(10) Uani 1 1 d . . . . .
H5 H -0.0530 -0.0059 0.1782 0.072 Uiso 1 1 calc R U . . .
C6 C -0.1447(3) 0.0557(3) 0.13552(17) 0.0687(12) Uani 1 1 d . . . . .
H6 H -0.2011 0.0007 0.1241 0.082 Uiso 1 1 calc R U . . .
C7 C -0.1491(3) 0.1382(3) 0.12036(15) 0.0678(12) Uani 1 1 d . . . . .
H7 H -0.2086 0.1398 0.0977 0.081 Uiso 1 1 calc R U . . .
C8 C -0.0686(3) 0.2208(3) 0.13709(13) 0.0587(10) Uani 1 1 d . . . . .
H8 H -0.0734 0.2776 0.1256 0.070 Uiso 1 1 calc R U . . .
C9 C 0.0846(3) 0.4161(2) 0.17069(10) 0.0415(7) Uani 1 1 d . . . . .
C10 C 0.1309(3) 0.4587(2) 0.13946(10) 0.0433(7) Uani 1 1 d . . . . .
H10 H 0.1944 0.4449 0.1341 0.052 Uiso 1 1 calc R U . . .
C11 C 0.0877(3) 0.5211(3) 0.11561(12) 0.0479(8) Uani 1 1 d . . . . .
H11 H 0.1207 0.5485 0.0938 0.058 Uiso 1 1 calc R U . . .
C12 C -0.0036(3) 0.5431(3) 0.12370(12) 0.0533(9) Uani 1 1 d . . . . .
H12 H -0.0342 0.5853 0.1072 0.064 Uiso 1 1 calc R U . . .
C13 C -0.0502(3) 0.5041(3) 0.15561(12) 0.0494(8) Uani 1 1 d . . . . .
H13 H -0.1121 0.5208 0.1617 0.059 Uiso 1 1 calc R U . . .
C14 C -0.0080(3) 0.4408(3) 0.17895(11) 0.0451(8) Uani 1 1 d . . . . .
H14 H -0.0414 0.4138 0.2007 0.054 Uiso 1 1 calc R U . . .
C15 C 0.1886(2) 0.2370(2) 0.09002(9) 0.0383(7) Uani 1 1 d . . . . .
C16 C 0.1238(2) 0.1480(2) 0.08705(10) 0.0415(7) Uani 1 1 d . . . . .
H16 H 0.1388 0.1135 0.1111 0.050 Uiso 1 1 calc R U . . .
C17 C 0.0372(3) 0.1083(3) 0.04959(11) 0.0510(9) Uani 1 1 d . . . . .
H17 H -0.0072 0.0480 0.0484 0.061 Uiso 1 1 calc R U . . .
C18 C 0.0167(3) 0.1580(3) 0.01414(11) 0.0550(9) Uani 1 1 d . . . . .
H18 H -0.0408 0.1306 -0.0121 0.066 Uiso 1 1 calc R U . . .
C19 C 0.0796(3) 0.2473(3) 0.01662(11) 0.0573(10) Uani 1 1 d . . . . .
H19 H 0.0638 0.2817 -0.0073 0.069 Uiso 1 1 calc R U . . .
C20 C 0.1664(3) 0.2870(3) 0.05447(10) 0.0434(7) Uani 1 1 d . . . . .
H20 H 0.2101 0.3478 0.0559 0.052 Uiso 1 1 calc R U . . .
C21 C 0.3682(2) 0.3931(2) 0.13279(10) 0.0395(7) Uani 1 1 d . . . . .
C22 C 0.4109(3) 0.3929(3) 0.09298(12) 0.0465(8) Uani 1 1 d . . . . .
H22 H 0.3975 0.3346 0.0692 0.056 Uiso 1 1 calc R U . . .
C23 C 0.4722(3) 0.4764(3) 0.08791(14) 0.0549(9) Uani 1 1 d . . . . .
H23 H 0.4994 0.4752 0.0603 0.066 Uiso 1 1 calc R U . . .
C24 C 0.4946(3) 0.5616(3) 0.12228(15) 0.0577(9) Uani 1 1 d . . . . .
H24 H 0.5382 0.6182 0.1187 0.069 Uiso 1 1 calc R U . . .
C25 C 0.4528(3) 0.5642(3) 0.16218(14) 0.0539(9) Uani 1 1 d . . . . .
H25 H 0.4668 0.6230 0.1857 0.065 Uiso 1 1 calc R U . . .
C26 C 0.3906(3) 0.4804(2) 0.16759(11) 0.0428(7) Uani 1 1 d . . . . .
H26 H 0.3630 0.4821 0.1951 0.051 Uiso 1 1 calc R U . . .
C27 C 0.2124(3) 0.0083(2) 0.29260(11) 0.0447(7) Uani 1 1 d . . . . .
C28 C 0.1251(3) 0.0438(3) 0.27954(12) 0.0531(9) Uani 1 1 d . . . . .
H28 H 0.1303 0.0962 0.2641 0.064 Uiso 1 1 calc R U . . .
C29 C 0.0311(3) 0.0053(3) 0.28826(15) 0.0647(11) Uani 1 1 d . . . . .
H29 H -0.0274 0.0305 0.2784 0.078 Uiso 1 1 calc R U . . .
C30 C 0.0222(3) -0.0690(4) 0.31102(16) 0.0700(12) Uani 1 1 d . . . . .
H30 H -0.0431 -0.0965 0.3162 0.084 Uiso 1 1 calc R U . . .
C31 C 0.1066(4) -0.1039(3) 0.32631(16) 0.0688(11) Uani 1 1 d . . . . .
H31 H 0.1006 -0.1541 0.3431 0.083 Uiso 1 1 calc R U . . .
C32 C 0.2021(3) -0.0656(3) 0.31727(14) 0.0571(9) Uani 1 1 d . . . . .
H32 H 0.2606 -0.0902 0.3280 0.069 Uiso 1 1 calc R U . . .
C33 C 0.4172(3) -0.0049(3) 0.30592(12) 0.0464(8) Uani 1 1 d . . . . .
C34 C 0.4917(3) 0.0332(3) 0.34778(13) 0.0593(10) Uani 1 1 d . . . . .
H34 H 0.5052 0.1008 0.3615 0.071 Uiso 1 1 calc R U . . .
C35 C 0.5475(4) -0.0235(4) 0.37052(17) 0.0752(13) Uani 1 1 d . . . . .
H35 H 0.5962 0.0052 0.3999 0.090 Uiso 1 1 calc R U . . .
C36 C 0.5328(4) -0.1211(4) 0.35076(18) 0.0756(13) Uani 1 1 d . . . . .
H36 H 0.5713 -0.1600 0.3661 0.091 Uiso 1 1 calc R U . . .
C37 C 0.4609(3) -0.1616(3) 0.30807(16) 0.0603(10) Uani 1 1 d . . . . .
H37 H 0.4522 -0.2282 0.2934 0.072 Uiso 1 1 calc R U . . .
C38 C 0.4016(3) -0.1060(3) 0.28652(13) 0.0513(8) Uani 1 1 d . . . . .
H38 H 0.3497 -0.1360 0.2583 0.062 Uiso 1 1 calc R U . . .
C39 C 0.3517(3) 0.2094(2) 0.38921(10) 0.0449(8) Uani 1 1 d . . . . .
C40 C 0.2437(3) 0.1900(3) 0.38159(11) 0.0485(8) Uani 1 1 d . . . . .
H40 H 0.2047 0.2071 0.3553 0.058 Uiso 1 1 calc R U . . .
C41 C 0.1923(3) 0.1463(3) 0.41165(12) 0.0575(9) Uani 1 1 d . . . . .
H41 H 0.1190 0.1351 0.4061 0.069 Uiso 1 1 calc R U . . .
C42 C 0.2477(3) 0.1193(3) 0.44961(14) 0.0621(10) Uani 1 1 d . . . . .
H42 H 0.2127 0.0882 0.4698 0.074 Uiso 1 1 calc R U . . .
C43 C 0.3542(4) 0.1378(3) 0.45790(13) 0.0627(10) Uani 1 1 d . . . . .
H43 H 0.3926 0.1202 0.4842 0.075 Uiso 1 1 calc R U . . .
C44 C 0.4055(3) 0.1816(3) 0.42839(12) 0.0546(9) Uani 1 1 d . . . . .
H44 H 0.4789 0.1933 0.4346 0.066 Uiso 1 1 calc R U . . .
C45 C 0.5462(3) 0.2856(3) 0.36981(11) 0.0447(8) Uani 1 1 d . . . . .
C46 C 0.5929(3) 0.3437(3) 0.41565(11) 0.0481(8) Uani 1 1 d . . . . .
H46 H 0.5518 0.3733 0.4342 0.058 Uiso 1 1 calc R U . . .
C47 C 0.6978(3) 0.3581(3) 0.43393(12) 0.0530(9) Uani 1 1 d . . . . .
H47 H 0.7284 0.3981 0.4648 0.064 Uiso 1 1 calc R U . . .
C48 C 0.7588(3) 0.3146(3) 0.40758(13) 0.0600(10) Uani 1 1 d . . . . .
H48 H 0.8306 0.3231 0.4206 0.072 Uiso 1 1 calc R U . . .
C49 C 0.7141(3) 0.2589(3) 0.36208(12) 0.0543(9) Uani 1 1 d . . . . .
H49 H 0.7559 0.2299 0.3437 0.065 Uiso 1 1 calc R U . . .
C50 C 0.6088(3) 0.2448(3) 0.34309(11) 0.0491(8) Uani 1 1 d . . . . .
H50 H 0.5794 0.2072 0.3116 0.059 Uiso 1 1 calc R U . . .
C51 C 0.0850(3) 0.4112(3) 0.27903(10) 0.0427(7) Uani 1 1 d . . . . .
C52 C 0.0008(3) 0.3674(3) 0.29537(11) 0.0471(8) Uani 1 1 d . . . . .
C53 C -0.0590(3) 0.4259(3) 0.31547(13) 0.0591(10) Uani 1 1 d . . . . .
H53 H -0.1165 0.3967 0.3263 0.071 Uiso 1 1 calc R U . . .
C54 C -0.0365(4) 0.5251(4) 0.31997(14) 0.0674(12) Uani 1 1 d . . . . .
H54 H -0.0795 0.5634 0.3326 0.081 Uiso 1 1 calc R U . . .
C55 C 0.0478(3) 0.5672(3) 0.30620(13) 0.0593(10) Uani 1 1 d . . . . .
H55 H 0.0647 0.6359 0.3109 0.071 Uiso 1 1 calc R U . . .
C56 C 0.1109(3) 0.5134(3) 0.28530(11) 0.0481(8) Uani 1 1 d . . . . .
C57 C -0.0234(3) 0.2600(3) 0.29448(12) 0.0493(8) Uani 1 1 d . . . . .
H57 H 0.0287 0.2307 0.2804 0.059 Uiso 1 1 calc R U . . .
C58 C -0.0127(3) 0.2447(3) 0.34482(13) 0.0562(9) Uani 1 1 d . . . . .
H58A H 0.0585 0.2734 0.3631 0.084 Uiso 1 1 calc R U . . .
H58B H -0.0291 0.1749 0.3437 0.084 Uiso 1 1 calc R U . . .
H58C H -0.0605 0.2757 0.3601 0.084 Uiso 1 1 calc R U . . .
C59 C -0.1306(3) 0.2086(3) 0.26344(13) 0.0587(10) Uani 1 1 d . . . . .
H59A H -0.1833 0.2360 0.2765 0.088 Uiso 1 1 calc R U . . .
H59B H -0.1428 0.1391 0.2628 0.088 Uiso 1 1 calc R U . . .
H59C H -0.1344 0.2177 0.2310 0.088 Uiso 1 1 calc R U . . .
C60 C 0.2082(3) 0.5675(3) 0.27465(12) 0.0525(9) Uani 1 1 d . . . . .
H60 H 0.2350 0.5188 0.2542 0.063 Uiso 1 1 calc R U . . .
C61 C 0.2913(4) 0.6108(3) 0.32045(14) 0.0683(11) Uani 1 1 d . . . . .
H61A H 0.2702 0.6631 0.3401 0.102 Uiso 1 1 calc R U . . .
H61B H 0.3568 0.6369 0.3127 0.102 Uiso 1 1 calc R U . . .
H61C H 0.3003 0.5602 0.3379 0.102 Uiso 1 1 calc R U . . .
C62 C 0.1911(4) 0.6468(3) 0.24749(13) 0.0610(10) Uani 1 1 d . . . . .
H62A H 0.1329 0.6198 0.2198 0.092 Uiso 1 1 calc R U . . .
H62B H 0.2537 0.6700 0.2369 0.092 Uiso 1 1 calc R U . . .
H62C H 0.1756 0.7009 0.2685 0.092 Uiso 1 1 calc R U . . .
C63 C 0.4457(2) 0.1973(2) 0.12082(10) 0.0391(7) Uani 1 1 d . . . . .
C64 C 0.4200(2) 0.1241(2) 0.07805(10) 0.0404(7) Uani 1 1 d . . . . .
C65 C 0.4945(3) 0.1175(3) 0.05105(11) 0.0484(8) Uani 1 1 d . . . . .
H65 H 0.4775 0.0699 0.0220 0.058 Uiso 1 1 calc R U . . .
C66 C 0.5910(3) 0.1777(3) 0.06538(12) 0.0551(9) Uani 1 1 d . . . . .
H66 H 0.6397 0.1725 0.0461 0.066 Uiso 1 1 calc R U . . .
C67 C 0.6174(3) 0.2461(3) 0.10801(12) 0.0506(8) Uani 1 1 d . . . . .
H67 H 0.6853 0.2863 0.1183 0.061 Uiso 1 1 calc R U . . .
C68 C 0.5462(2) 0.2571(2) 0.13613(11) 0.0405(7) Uani 1 1 d . . . . .
C69 C 0.3182(3) 0.0493(2) 0.06081(10) 0.0446(8) Uani 1 1 d . . . . .
H69 H 0.2739 0.0644 0.0836 0.054 Uiso 1 1 calc R U . . .
C70 C 0.3340(3) -0.0534(3) 0.06068(13) 0.0560(9) Uani 1 1 d . . . . .
H70A H 0.3798 -0.0691 0.0397 0.084 Uiso 1 1 calc R U . . .
H70B H 0.2670 -0.1000 0.0493 0.084 Uiso 1 1 calc R U . . .
H70C H 0.3652 -0.0567 0.0930 0.084 Uiso 1 1 calc R U . . .
C71 C 0.2595(3) 0.0536(3) 0.01127(11) 0.0533(9) Uani 1 1 d . . . . .
H71A H 0.2489 0.1193 0.0120 0.080 Uiso 1 1 calc R U . . .
H71B H 0.1923 0.0073 0.0024 0.080 Uiso 1 1 calc R U . . .
H71C H 0.3001 0.0369 -0.0121 0.080 Uiso 1 1 calc R U . . .
C72 C 0.5802(3) 0.3310(2) 0.18381(11) 0.0432(7) Uani 1 1 d . . . . .
H72 H 0.5189 0.3568 0.1900 0.052 Uiso 1 1 calc R U . . .
C73 C 0.6140(3) 0.2796(3) 0.22370(12) 0.0548(9) Uani 1 1 d . . . . .
H73A H 0.5585 0.2239 0.2222 0.082 Uiso 1 1 calc R U . . .
H73B H 0.6284 0.3252 0.2547 0.082 Uiso 1 1 calc R U . . .
H73C H 0.6766 0.2571 0.2196 0.082 Uiso 1 1 calc R U . . .
C74 C 0.6670(3) 0.4172(3) 0.18583(14) 0.0580(9) Uani 1 1 d . . . . .
H74A H 0.7277 0.3937 0.1793 0.087 Uiso 1 1 calc R U . . .
H74B H 0.6853 0.4607 0.2175 0.087 Uiso 1 1 calc R U . . .
H74C H 0.6437 0.4525 0.1620 0.087 Uiso 1 1 calc R U . . .
C75 C 0.3311(3) -0.0535(2) 0.19228(10) 0.0423(7) Uani 1 1 d . . . . .
C76 C 0.2409(3) -0.1245(2) 0.16784(11) 0.0444(7) Uani 1 1 d . . . . .
C77 C 0.2506(3) -0.2151(3) 0.14395(12) 0.0531(9) Uani 1 1 d . . . . .
H77 H 0.1900 -0.2637 0.1279 0.064 Uiso 1 1 calc R U . . .
C78 C 0.3466(3) -0.2352(3) 0.14325(13) 0.0585(10) Uani 1 1 d . . . . .
H78 H 0.3516 -0.2978 0.1279 0.070 Uiso 1 1 calc R U . . .
C79 C 0.4351(3) -0.1638(3) 0.16490(13) 0.0550(9) Uani 1 1 d . . . . .
H79 H 0.5007 -0.1776 0.1634 0.066 Uiso 1 1 calc R U . . .
C80 C 0.4306(3) -0.0714(3) 0.18899(12) 0.0467(8) Uani 1 1 d . . . . .
C81 C 0.1335(3) -0.1067(3) 0.16517(11) 0.0494(8) Uani 1 1 d . . . . .
H81 H 0.1405 -0.0392 0.1838 0.059 Uiso 1 1 calc R U . . .
C82 C 0.0811(3) -0.1126(3) 0.11315(12) 0.0579(10) Uani 1 1 d . . . . .
H82A H 0.1236 -0.0652 0.1006 0.087 Uiso 1 1 calc R U . . .
H82B H 0.0125 -0.0983 0.1117 0.087 Uiso 1 1 calc R U . . .
H82C H 0.0737 -0.1781 0.0940 0.087 Uiso 1 1 calc R U . . .
C83 C 0.0670(3) -0.1764(3) 0.18631(14) 0.0569(9) Uani 1 1 d . . . . .
H83A H 0.0563 -0.2429 0.1677 0.085 Uiso 1 1 calc R U . . .
H83B H -0.0001 -0.1593 0.1857 0.085 Uiso 1 1 calc R U . . .
H83C H 0.1019 -0.1720 0.2192 0.085 Uiso 1 1 calc R U . . .
C84 C 0.5312(3) 0.0049(3) 0.20847(14) 0.0566(9) Uani 1 1 d . . . . .
H84 H 0.5157 0.0653 0.2258 0.068 Uiso 1 1 calc R U . . .
C85 C 0.5805(3) 0.0292(3) 0.16849(16) 0.0648(10) Uani 1 1 d . . . . .
H85A H 0.5978 -0.0289 0.1516 0.097 Uiso 1 1 calc R U . . .
H85B H 0.6437 0.0804 0.1818 0.097 Uiso 1 1 calc R U . . .
H85C H 0.5318 0.0516 0.1463 0.097 Uiso 1 1 calc R U . . .
C86 C 0.6151(4) -0.0260(4) 0.24328(17) 0.0755(12) Uani 1 1 d . . . . .
H86A H 0.6339 -0.0832 0.2264 0.113 Uiso 1 1 calc R U . . .
H86B H 0.5873 -0.0416 0.2701 0.113 Uiso 1 1 calc R U . . .
H86C H 0.6766 0.0275 0.2552 0.113 Uiso 1 1 calc R U . . .
C87 C 0.4253(3) 0.4558(2) 0.37376(10) 0.0432(8) Uani 1 1 d . . . . .
C88 C 0.3810(3) 0.4900(3) 0.41208(11) 0.0530(9) Uani 1 1 d . . . . .
C89 C 0.4292(4) 0.5804(3) 0.44237(12) 0.0644(11) Uani 1 1 d . . . . .
H89 H 0.4003 0.6039 0.4681 0.077 Uiso 1 1 calc R U . . .
C90 C 0.5165(4) 0.6358(3) 0.43608(13) 0.0717(13) Uani 1 1 d . . . . .
H90 H 0.5479 0.6967 0.4576 0.086 Uiso 1 1 calc R U . . .
C91 C 0.5603(4) 0.6042(3) 0.39844(13) 0.0637(11) Uani 1 1 d . . . . .
H91 H 0.6204 0.6439 0.3939 0.076 Uiso 1 1 calc R U . . .
C92 C 0.5153(3) 0.5133(3) 0.36722(11) 0.0527(9) Uani 1 1 d . . . . .
C93 C 0.2825(3) 0.4355(3) 0.41992(11) 0.0586(10) Uani 1 1 d . . . . .
H93 H 0.2569 0.3757 0.3936 0.070 Uiso 1 1 calc R U . . .
C94 C 0.1965(3) 0.4919(3) 0.41823(13) 0.0653(11) Uani 1 1 d . . . . .
H94A H 0.2191 0.5514 0.4435 0.098 Uiso 1 1 calc R U . . .
H94B H 0.1339 0.4516 0.4228 0.098 Uiso 1 1 calc R U . . .
H94C H 0.1815 0.5088 0.3873 0.098 Uiso 1 1 calc R U . . .
C95 C 0.3019(4) 0.4020(3) 0.46705(12) 0.0727(13) Uani 1 1 d . . . . .
H95A H 0.3560 0.3650 0.4674 0.109 Uiso 1 1 calc R U . . .
H95B H 0.2379 0.3609 0.4698 0.109 Uiso 1 1 calc R U . . .
H95C H 0.3242 0.4589 0.4938 0.109 Uiso 1 1 calc R U . . .
C96 C 0.5620(3) 0.4849(3) 0.32474(12) 0.0520(9) Uani 1 1 d . . . . .
H96 H 0.5362 0.4132 0.3121 0.062 Uiso 1 1 calc R U . . .
C97 C 0.5222(4) 0.5331(4) 0.28566(14) 0.0720(12) Uani 1 1 d . . . . .
H97A H 0.4464 0.5153 0.2772 0.108 Uiso 1 1 calc R U . . .
H97B H 0.5488 0.5115 0.2577 0.108 Uiso 1 1 calc R U . . .
H97C H 0.5458 0.6038 0.2969 0.108 Uiso 1 1 calc R U . . .
C98 C 0.6793(3) 0.5057(3) 0.33717(14) 0.0620(10) Uani 1 1 d . . . . .
H98A H 0.7074 0.5760 0.3455 0.093 Uiso 1 1 calc R U . . .
H98B H 0.7036 0.4762 0.3098 0.093 Uiso 1 1 calc R U . . .
H98C H 0.7027 0.4782 0.3642 0.093 Uiso 1 1 calc R U . . .
C3 C 0.0196(2) 0.2201(3) 0.17095(10) 0.0419(7) Uani 1 1 d . . . . .

loop_
_atom_site_aniso_label
_atom_site_aniso_U_11
_atom_site_aniso_U_22
_atom_site_aniso_U_33
_atom_site_aniso_U_23
_atom_site_aniso_U_13
_atom_site_aniso_U_12
P1 0.0368(4) 0.0441(4) 0.0223(3) -0.0022(3) 0.0025(3) 0.0136(3)
Mg1 0.0395(5) 0.0470(6) 0.0210(4) -0.0028(4) 0.0005(4) 0.0149(5)
N1 0.0391(13) 0.0461(14) 0.0213(10) -0.0019(10) 0.0040(9) 0.0146(11)
C1 0.0359(15) 0.0420(16) 0.0271(13) -0.0017(12) 0.0013(11) 0.0124(13)
P2 0.0362(4) 0.0409(4) 0.0220(3) -0.0013(3) 0.0030(3) 0.0120(3)
Mg2 0.0414(6) 0.0418(6) 0.0239(4) -0.0010(4) 0.0040(4) 0.0134(5)
N2 0.0342(13) 0.0428(14) 0.0276(11) -0.0019(10) 0.0046(9) 0.0132(11)
C2 0.0428(17) 0.0446(17) 0.0263(13) 0.0000(12) 0.0034(12) 0.0139(14)
P3 0.0460(5) 0.0435(4) 0.0269(4) 0.0025(3) 0.0044(3) 0.0142(4)
N3 0.0511(15) 0.0370(14) 0.0283(12) 0.0004(10) 0.0057(11) 0.0140(12)
P4 0.0442(4) 0.0488(5) 0.0219(3) -0.0020(3) 0.0003(3) 0.0154(4)
N4 0.0479(15) 0.0517(16) 0.0204(11) -0.0068(10) -0.0038(10) 0.0145(13)
C4 0.0437(18) 0.052(2) 0.0406(17) 0.0047(15) 0.0048(14) 0.0043(15)
C5 0.059(2) 0.053(2) 0.059(2) -0.0022(18) 0.0153(18) 0.0046(18)
C6 0.041(2) 0.063(3) 0.082(3) -0.019(2) 0.0090(19) 0.0055(18)
C7 0.0365(19) 0.075(3) 0.068(3) -0.020(2) -0.0126(17) 0.0169(19)
C8 0.051(2) 0.065(2) 0.0446(19) -0.0136(17) -0.0097(15) 0.0235(18)
C9 0.0450(17) 0.0498(18) 0.0250(13) -0.0040(12) 0.0035(12) 0.0167(15)
C10 0.0511(19) 0.0452(18) 0.0306(14) 0.0016(13) 0.0040(13) 0.0167(15)
C11 0.057(2) 0.0472(19) 0.0370(16) 0.0065(14) 0.0041(14) 0.0147(16)
C12 0.064(2) 0.054(2) 0.0384(17) 0.0040(15) -0.0024(16) 0.0251(18)
C13 0.053(2) 0.051(2) 0.0413(17) -0.0008(15) 0.0036(15) 0.0234(17)
C14 0.0447(18) 0.0534(19) 0.0350(15) 0.0011(14) 0.0052(13) 0.0194(16)
C15 0.0414(16) 0.0468(17) 0.0225(12) -0.0025(12) 0.0011(11) 0.0162(14)
C16 0.0418(17) 0.0511(19) 0.0264(13) -0.0030(12) 0.0046(12) 0.0134(15)
C17 0.0447(18) 0.064(2) 0.0304(15) -0.0104(15) 0.0016(13) 0.0074(16)
C18 0.051(2) 0.076(3) 0.0281(15) -0.0053(16) -0.0021(14) 0.0195(19)
C19 0.063(2) 0.078(3) 0.0262(15) 0.0030(16) -0.0021(15) 0.026(2)
C20 0.0484(18) 0.0496(19) 0.0293(14) 0.0015(13) 0.0050(13) 0.0156(15)
C21 0.0426(17) 0.0454(17) 0.0323(14) 0.0076(13) 0.0084(12) 0.0160(14)
C22 0.0469(19) 0.0509(19) 0.0416(17) 0.0063(14) 0.0099(14) 0.0153(16)
C23 0.053(2) 0.069(2) 0.054(2) 0.0256(19) 0.0205(17) 0.0205(19)
C24 0.053(2) 0.050(2) 0.071(3) 0.0204(19) 0.0146(19) 0.0078(17)
C25 0.059(2) 0.0442(19) 0.053(2) 0.0088(16) 0.0055(17) 0.0099(17)
C26 0.0494(18) 0.0436(17) 0.0333(15) 0.0048(13) 0.0024(13) 0.0169(15)
C27 0.0504(19) 0.0492(19) 0.0306(15) 0.0033(13) 0.0073(13) 0.0102(15)
C28 0.053(2) 0.061(2) 0.0395(17) 0.0049(16) 0.0041(15) 0.0132(18)
C29 0.049(2) 0.083(3) 0.055(2) 0.001(2) 0.0074(17) 0.017(2)
C30 0.055(2) 0.084(3) 0.064(3) 0.002(2) 0.020(2) 0.008(2)
C31 0.065(3) 0.075(3) 0.070(3) 0.021(2) 0.028(2) 0.009(2)
C32 0.056(2) 0.064(2) 0.052(2) 0.0105(18) 0.0117(17) 0.0167(19)
C33 0.0466(19) 0.052(2) 0.0411(17) 0.0111(15) 0.0093(14) 0.0119(16)
C34 0.074(3) 0.053(2) 0.0450(19) 0.0091(16) -0.0014(18) 0.0185(19)
C35 0.072(3) 0.075(3) 0.069(3) 0.016(2) -0.015(2) 0.023(2)
C36 0.072(3) 0.075(3) 0.083(3) 0.029(3) 0.000(2) 0.031(2)
C37 0.064(2) 0.049(2) 0.072(3) 0.0214(19) 0.013(2) 0.0188(19)
C38 0.058(2) 0.051(2) 0.0476(19) 0.0130(16) 0.0125(16) 0.0165(17)
C39 0.054(2) 0.0513(19) 0.0244(13) -0.0024(13) 0.0029(13) 0.0177(16)
C40 0.052(2) 0.060(2) 0.0310(15) 0.0022(14) 0.0076(14) 0.0172(17)
C41 0.056(2) 0.075(3) 0.0394(18) 0.0051(17) 0.0125(16) 0.016(2)
C42 0.070(3) 0.074(3) 0.046(2) 0.0146(19) 0.0195(18) 0.019(2)
C43 0.083(3) 0.070(3) 0.0387(18) 0.0141(18) 0.0101(18) 0.028(2)
C44 0.059(2) 0.062(2) 0.0369(17) 0.0025(16) 0.0011(15) 0.0190(18)
C45 0.0440(18) 0.056(2) 0.0287(14) 0.0007(13) -0.0009(12) 0.0159(15)
C46 0.0481(19) 0.064(2) 0.0264(14) -0.0024(14) 0.0011(13) 0.0190(17)
C47 0.050(2) 0.070(2) 0.0313(15) 0.0000(15) 0.0009(14) 0.0169(18)
C48 0.0440(19) 0.091(3) 0.0409(18) 0.0081(19) 0.0018(15) 0.022(2)
C49 0.0448(19) 0.077(3) 0.0389(17) 0.0022(17) 0.0118(14) 0.0184(18)
C50 0.052(2) 0.065(2) 0.0282(14) 0.0030(14) 0.0075(13) 0.0194(17)
C51 0.0436(17) 0.057(2) 0.0250(13) -0.0008(13) 0.0024(12) 0.0224(15)
C52 0.0481(19) 0.070(2) 0.0281(14) 0.0053(14) 0.0113(13) 0.0274(17)
C53 0.059(2) 0.079(3) 0.052(2) 0.0157(19) 0.0232(18) 0.035(2)
C54 0.081(3) 0.090(3) 0.049(2) 0.012(2) 0.028(2) 0.053(3)
C55 0.082(3) 0.058(2) 0.0424(18) 0.0014(16) 0.0116(18) 0.040(2)
C56 0.057(2) 0.059(2) 0.0274(14) -0.0001(14) 0.0051(13) 0.0251(17)
C57 0.0410(18) 0.067(2) 0.0430(17) 0.0115(16) 0.0138(14) 0.0186(17)
C58 0.049(2) 0.074(3) 0.0470(19) 0.0153(18) 0.0129(16) 0.0167(19)
C59 0.0435(19) 0.086(3) 0.049(2) 0.0115(19) 0.0141(16) 0.0199(19)
C60 0.071(2) 0.0459(19) 0.0355(16) -0.0016(14) 0.0037(16) 0.0201(18)
C61 0.077(3) 0.067(3) 0.048(2) 0.0084(19) -0.0038(19) 0.011(2)
C62 0.078(3) 0.055(2) 0.0410(18) 0.0037(16) -0.0026(18) 0.017(2)
C63 0.0409(16) 0.0490(18) 0.0269(13) 0.0016(12) 0.0074(12) 0.0167(14)
C64 0.0449(17) 0.0460(18) 0.0300(14) 0.0012(13) 0.0077(12) 0.0182(15)
C65 0.051(2) 0.060(2) 0.0331(15) -0.0023(14) 0.0109(14) 0.0228(17)
C66 0.049(2) 0.075(3) 0.0422(18) 0.0013(17) 0.0165(15) 0.0238(19)
C67 0.0371(17) 0.066(2) 0.0472(18) 0.0051(16) 0.0120(14) 0.0127(16)
C68 0.0385(16) 0.0485(18) 0.0342(15) 0.0050(13) 0.0062(12) 0.0156(14)
C69 0.0467(18) 0.055(2) 0.0272(14) -0.0059(13) 0.0071(13) 0.0154(15)
C70 0.072(3) 0.052(2) 0.0412(18) -0.0026(15) 0.0151(17) 0.0192(19)
C71 0.050(2) 0.066(2) 0.0330(16) -0.0077(15) 0.0025(14) 0.0138(17)
C72 0.0412(17) 0.0465(18) 0.0380(16) 0.0026(13) 0.0037(13) 0.0130(14)
C73 0.060(2) 0.061(2) 0.0358(17) 0.0015(15) 0.0001(15) 0.0152(18)
C74 0.054(2) 0.061(2) 0.048(2) 0.0004(17) 0.0076(16) 0.0051(18)
C75 0.056(2) 0.0378(16) 0.0296(14) -0.0002(12) 0.0078(13) 0.0123(15)
C76 0.057(2) 0.0400(17) 0.0322(15) 0.0018(13) 0.0055(14) 0.0112(15)
C77 0.067(2) 0.0452(19) 0.0399(17) -0.0018(14) 0.0034(16) 0.0154(17)
C78 0.082(3) 0.045(2) 0.049(2) 0.0006(16) 0.0128(19) 0.028(2)
C79 0.065(2) 0.053(2) 0.049(2) 0.0051(16) 0.0152(17) 0.0259(19)
C80 0.055(2) 0.0484(19) 0.0399(17) 0.0073(14) 0.0145(15) 0.0188(16)
C81 0.060(2) 0.0466(19) 0.0322(15) -0.0009(13) -0.0016(14) 0.0119(16)
C82 0.067(2) 0.059(2) 0.0360(17) -0.0030(15) -0.0031(16) 0.0164(19)
C83 0.057(2) 0.054(2) 0.051(2) 0.0024(17) 0.0037(17) 0.0100(18)
C84 0.054(2) 0.058(2) 0.059(2) 0.0056(18) 0.0198(17) 0.0180(18)
C85 0.062(2) 0.065(3) 0.074(3) 0.016(2) 0.022(2) 0.022(2)
C86 0.064(3) 0.086(3) 0.068(3) 0.021(2) -0.002(2) 0.011(2)
C87 0.056(2) 0.0416(17) 0.0230(13) -0.0033(12) -0.0064(12) 0.0166(15)
C88 0.069(2) 0.056(2) 0.0248(14) -0.0067(14) -0.0092(14) 0.0275(19)
C89 0.079(3) 0.071(3) 0.0300(16) -0.0157(16) -0.0056(17) 0.031(2)
C90 0.095(3) 0.064(3) 0.0356(18) -0.0199(17) -0.014(2) 0.027(2)
C91 0.073(3) 0.053(2) 0.046(2) -0.0080(16) -0.0118(18) 0.0123(19)
C92 0.066(2) 0.050(2) 0.0308(15) -0.0028(14) -0.0109(15) 0.0192(18)
C93 0.080(3) 0.072(2) 0.0245(14) -0.0047(15) 0.0097(15) 0.036(2)
C94 0.079(3) 0.087(3) 0.0336(17) 0.0022(18) 0.0123(17) 0.040(2)
C95 0.115(4) 0.079(3) 0.0293(17) 0.0030(17) 0.016(2) 0.047(3)
C96 0.052(2) 0.056(2) 0.0367(16) 0.0008(15) -0.0015(14) 0.0083(17)
C97 0.076(3) 0.093(3) 0.043(2) 0.010(2) 0.0047(19) 0.026(3)
C98 0.058(2) 0.061(2) 0.052(2) -0.0011(18) -0.0011(17) 0.0038(19)
C3 0.0317(15) 0.0557(19) 0.0301(14) -0.0072(13) 0.0018(11) 0.0127(14)

loop_
_atom_type_symbol
_atom_type_description
_atom_type_scat_dispersion_real
_atom_type_scat_dispersion_imag
_atom_type_scat_source
C C 0.0033 0.0016 'International Tables Vol C Tables 4.2.6.8 and 6.1.1.4'
H H 0.0000 0.0000 'International Tables Vol C Tables 4.2.6.8 and 6.1.1.4'
N N 0.0061 0.0033 'International Tables Vol C Tables 4.2.6.8 and 6.1.1.4'
O O 0.0106 0.0060 'International Tables Vol C Tables 4.2.6.8 and 6.1.1.4'
Mg Mg 0.0486 0.0363 'International Tables Vol C Tables 4.2.6.8 and 6.1.1.4'
P P 0.1023 0.0942 'International Tables Vol C Tables 4.2.6.8 and 6.1.1.4'

loop_
_geom_angle_atom_site_label_1
_geom_angle_atom_site_label_2
_geom_angle_atom_site_label_3
_geom_angle
_geom_angle_site_symmetry_1
_geom_angle_site_symmetry_3
N1 P1 C1 101.55(13) . .
N1 P1 C9 110.47(13) . .
C1 P1 C9 121.83(16) . .
N1 P1 C3 111.12(15) . .
C1 P1 C3 112.83(14) . .
C9 P1 C3 99.26(15) . .
N1 P1 Mg1 46.65(9) . .
C1 P1 Mg1 55.08(10) . .
C9 P1 Mg1 136.57(11) . .
C3 P1 Mg1 122.50(12) . .
N4 Mg1 N1 123.95(11) . .
N4 Mg1 C1 154.79(13) . .
N1 Mg1 C1 74.60(10) . .
N4 Mg1 C2 73.14(11) . .
N1 Mg1 C2 141.36(12) . .
C1 Mg1 C2 103.55(11) . .
N4 Mg1 P1 157.28(9) . .
N1 Mg1 P1 35.98(7) . .
C1 Mg1 P1 38.73(8) . .
C2 Mg1 P1 128.60(8) . .
N4 Mg1 P4 35.53(8) . .
N1 Mg1 P4 142.40(9) . .
C1 Mg1 P4 138.45(9) . .
C2 Mg1 P4 37.97(7) . .
P1 Mg1 P4 163.45(5) . .
N4 Mg1 Mg2 115.81(9) . .
N1 Mg1 Mg2 119.28(8) . .
C1 Mg1 Mg2 53.58(8) . .
C2 Mg1 Mg2 50.33(7) . .
P1 Mg1 Mg2 86.46(4) . .
P4 Mg1 Mg2 85.50(4) . .
C51 N1 P1 123.8(2) . .
C51 N1 Mg1 136.42(19) . .
P1 N1 Mg1 97.37(12) . .
P2 C1 P1 124.83(17) . .
P2 C1 Mg1 147.42(17) . .
P1 C1 Mg1 86.18(12) . .
P2 C1 Mg2 83.72(12) . .
P1 C1 Mg2 139.18(18) . .
Mg1 C1 Mg2 76.23(10) . .
N2 P2 C1 104.52(14) . .
N2 P2 C21 107.74(14) . .
C1 P2 C21 116.72(15) . .
N2 P2 C15 112.93(13) . .
C1 P2 C15 111.19(14) . .
C21 P2 C15 103.95(15) . .
N2 P2 Mg2 46.35(9) . .
C1 P2 Mg2 58.47(11) . .
C21 P2 Mg2 131.64(11) . .
C15 P2 Mg2 123.09(12) . .
N3 Mg2 N2 122.33(11) . .
N3 Mg2 C2 73.68(11) . .
N2 Mg2 C2 157.08(12) . .
N3 Mg2 C1 143.62(12) . .
N2 Mg2 C1 73.40(11) . .
C2 Mg2 C1 103.84(11) . .
N3 Mg2 P2 143.77(8) . .
N2 Mg2 P2 35.76(7) . .
C2 Mg2 P2 138.71(9) . .
C1 Mg2 P2 37.81(7) . .
N3 Mg2 P3 35.51(7) . .
N2 Mg2 P3 155.49(8) . .
C2 Mg2 P3 38.25(9) . .
C1 Mg2 P3 130.04(9) . .
P2 Mg2 P3 165.04(5) . .
N3 Mg2 Mg1 119.91(9) . .
N2 Mg2 Mg1 116.91(8) . .
C2 Mg2 Mg1 54.02(8) . .
C1 Mg2 Mg1 50.19(7) . .
P2 Mg2 Mg1 85.29(4) . .
P3 Mg2 Mg1 87.26(4) . .
C63 N2 P2 122.4(2) . .
C63 N2 Mg2 138.7(2) . .
P2 N2 Mg2 97.89(12) . .
P4 C2 P3 125.13(19) . .
P4 C2 Mg2 146.30(19) . .
P3 C2 Mg2 86.70(12) . .
P4 C2 Mg1 82.90(12) . .
P3 C2 Mg1 141.63(17) . .
Mg2 C2 Mg1 75.65(10) . .
N3 P3 C2 100.99(14) . .
N3 P3 C33 110.46(15) . .
C2 P3 C33 122.54(16) . .
N3 P3 C27 112.39(15) . .
C2 P3 C27 112.95(16) . .
C33 P3 C27 97.95(16) . .
N3 P3 Mg2 46.09(10) . .
C2 P3 Mg2 55.05(10) . .
C33 P3 Mg2 136.30(12) . .
C27 P3 Mg2 124.04(11) . .
C75 N3 P3 125.0(2) . .
C75 N3 Mg2 134.7(2) . .
P3 N3 Mg2 98.41(12) . .
N4 P4 C2 104.70(14) . .
N4 P4 C39 113.16(15) . .
C2 P4 C39 110.80(16) . .
N4 P4 C45 108.22(16) . .
C2 P4 C45 116.91(15) . .
C39 P4 C45 103.31(16) . .
N4 P4 Mg1 46.18(9) . .
C2 P4 Mg1 59.13(11) . .
C39 P4 Mg1 120.96(12) . .
C45 P4 Mg1 134.33(12) . .
C87 N4 P4 124.1(2) . .
C87 N4 Mg1 136.8(2) . .
P4 N4 Mg1 98.29(13) . .
C3 C4 C5 122.8(3) . .
C3 C4 H4 118.6 . .
C5 C4 H4 118.6 . .
C6 C5 C4 119.1(4) . .
C6 C5 H5 120.4 . .
C4 C5 H5 120.4 . .
C7 C6 C5 119.6(4) . .
C7 C6 H6 120.2 . .
C5 C6 H6 120.2 . .
C6 C7 C8 121.6(4) . .
C6 C7 H7 119.2 . .
C8 C7 H7 119.2 . .
C7 C8 C3 120.0(4) . .
C7 C8 H8 120.0 . .
C3 C8 H8 120.0 . .
C10 C9 C14 117.4(3) . .
C10 C9 P1 123.9(2) . .
C14 C9 P1 118.5(3) . .
C9 C10 C11 122.1(3) . .
C9 C10 H10 119.0 . .
C11 C10 H10 119.0 . .
C12 C11 C10 119.5(3) . .
C12 C11 H11 120.2 . .
C10 C11 H11 120.2 . .
C13 C12 C11 119.9(3) . .
C13 C12 H12 120.1 . .
C11 C12 H12 120.1 . .
C12 C13 C14 120.7(3) . .
C12 C13 H13 119.7 . .
C14 C13 H13 119.7 . .
C13 C14 C9 120.4(3) . .
C13 C14 H14 119.8 . .
C9 C14 H14 119.8 . .
C16 C15 C20 119.0(3) . .
C16 C15 P2 116.0(2) . .
C20 C15 P2 124.9(3) . .
C15 C16 C17 121.4(3) . .
C15 C16 H16 119.3 . .
C17 C16 H16 119.3 . .
C18 C17 C16 119.1(4) . .
C18 C17 H17 120.5 . .
C16 C17 H17 120.5 . .
C19 C18 C17 120.5(3) . .
C19 C18 H18 119.7 . .
C17 C18 H18 119.7 . .
C18 C19 C20 120.1(3) . .
C18 C19 H19 119.9 . .
C20 C19 H19 119.9 . .
C15 C20 C19 119.9(3) . .
C15 C20 H20 120.1 . .
C19 C20 H20 120.1 . .
C22 C21 C26 118.1(3) . .
C22 C21 P2 122.3(3) . .
C26 C21 P2 119.4(2) . .
C23 C22 C21 120.7(3) . .
C23 C22 H22 119.7 . .
C21 C22 H22 119.7 . .
C22 C23 C24 120.9(3) . .
C22 C23 H23 119.5 . .
C24 C23 H23 119.5 . .
C23 C24 C25 119.7(4) . .
C23 C24 H24 120.1 . .
C25 C24 H24 120.1 . .
C26 C25 C24 119.8(3) . .
C26 C25 H25 120.1 . .
C24 C25 H25 120.1 . .
C25 C26 C21 120.7(3) . .
C25 C26 H26 119.7 . .
C21 C26 H26 119.7 . .
C28 C27 C32 116.7(3) . .
C28 C27 P3 118.2(3) . .
C32 C27 P3 125.0(3) . .
C29 C28 C27 122.0(4) . .
C29 C28 H28 119.0 . .
C27 C28 H28 119.0 . .
C30 C29 C28 120.1(4) . .
C30 C29 H29 120.0 . .
C28 C29 H29 120.0 . .
C31 C30 C29 120.2(4) . .
C31 C30 H30 119.9 . .
C29 C30 H30 119.9 . .
C30 C31 C32 120.0(4) . .
C30 C31 H31 120.0 . .
C32 C31 H31 120.0 . .
C27 C32 C31 120.8(4) . .
C27 C32 H32 119.6 . .
C31 C32 H32 119.6 . .
C34 C33 C38 116.3(3) . .
C34 C33 P3 125.0(3) . .
C38 C33 P3 118.5(3) . .
C33 C34 C35 122.5(4) . .
C33 C34 H34 118.8 . .
C35 C34 H34 118.8 . .
C36 C35 C34 120.4(4) . .
C36 C35 H35 119.8 . .
C34 C35 H35 119.8 . .
C35 C36 C37 118.8(4) . .
C35 C36 H36 120.6 . .
C37 C36 H36 120.6 . .
C36 C37 C38 120.7(4) . .
C36 C37 H37 119.6 . .
C38 C37 H37 119.6 . .
C37 C38 C33 121.1(4) . .
C37 C38 H38 119.5 . .
C33 C38 H38 119.5 . .
C40 C39 C44 116.8(3) . .
C40 C39 P4 116.3(2) . .
C44 C39 P4 126.9(3) . .
C41 C40 C39 121.5(3) . .
C41 C40 H40 119.2 . .
C39 C40 H40 119.2 . .
C42 C41 C40 120.1(4) . .
C42 C41 H41 119.9 . .
C40 C41 H41 119.9 . .
C43 C42 C41 119.4(4) . .
C43 C42 H42 120.3 . .
C41 C42 H42 120.3 . .
C44 C43 C42 120.6(4) . .
C44 C43 H43 119.7 . .
C42 C43 H43 119.7 . .
C43 C44 C39 121.5(4) . .
C43 C44 H44 119.2 . .
C39 C44 H44 119.2 . .
C50 C45 C46 118.3(3) . .
C50 C45 P4 120.0(2) . .
C46 C45 P4 121.7(3) . .
C47 C46 C45 120.7(3) . .
C47 C46 H46 119.6 . .
C45 C46 H46 119.6 . .
C46 C47 C48 120.4(3) . .
C46 C47 H47 119.8 . .
C48 C47 H47 119.8 . .
C49 C48 C47 119.4(3) . .
C49 C48 H48 120.3 . .
C47 C48 H48 120.3 . .
C48 C49 C50 120.6(3) . .
C48 C49 H49 119.7 . .
C50 C49 H49 119.7 . .
C49 C50 C45 120.5(3) . .
C49 C50 H50 119.8 . .
C45 C50 H50 119.8 . .
C52 C51 C56 119.9(3) . .
C52 C51 N1 120.7(3) . .
C56 C51 N1 119.4(3) . .
C53 C52 C51 118.8(4) . .
C53 C52 C57 119.0(3) . .
C51 C52 C57 122.2(3) . .
C54 C53 C52 121.5(4) . .
C54 C53 H53 119.3 . .
C52 C53 H53 119.3 . .
C55 C54 C53 119.3(3) . .
C55 C54 H54 120.4 . .
C53 C54 H54 120.4 . .
C54 C55 C56 122.6(4) . .
C54 C55 H55 118.7 . .
C56 C55 H55 118.7 . .
C55 C56 C51 117.8(4) . .
C55 C56 C60 118.7(3) . .
C51 C56 C60 123.2(3) . .
C52 C57 C58 110.4(3) . .
C52 C57 C59 111.6(3) . .
C58 C57 C59 111.3(3) . .
C52 C57 H57 107.8 . .
C58 C57 H57 107.8 . .
C59 C57 H57 107.8 . .
C57 C58 H58A 109.5 . .
C57 C58 H58B 109.5 . .
H58A C58 H58B 109.5 . .
C57 C58 H58C 109.5 . .
H58A C58 H58C 109.5 . .
H58B C58 H58C 109.5 . .
C57 C59 H59A 109.5 . .
C57 C59 H59B 109.5 . .
H59A C59 H59B 109.5 . .
C57 C59 H59C 109.5 . .
H59A C59 H59C 109.5 . .
H59B C59 H59C 109.5 . .
C56 C60 C61 110.2(3) . .
C56 C60 C62 114.3(3) . .
C61 C60 C62 110.0(3) . .
C56 C60 H60 107.3 . .
C61 C60 H60 107.3 . .
C62 C60 H60 107.3 . .
C60 C61 H61A 109.5 . .
C60 C61 H61B 109.5 . .
H61A C61 H61B 109.5 . .
C60 C61 H61C 109.5 . .
H61A C61 H61C 109.5 . .
H61B C61 H61C 109.5 . .
C60 C62 H62A 109.5 . .
C60 C62 H62B 109.5 . .
H62A C62 H62B 109.5 . .
C60 C62 H62C 109.5 . .
H62A C62 H62C 109.5 . .
H62B C62 H62C 109.5 . .
C68 C63 C64 119.5(3) . .
C68 C63 N2 119.7(3) . .
C64 C63 N2 120.8(3) . .
C65 C64 C63 118.4(3) . .
C65 C64 C69 117.6(3) . .
C63 C64 C69 124.0(3) . .
C66 C65 C64 121.8(3) . .
C66 C65 H65 119.1 . .
C64 C65 H65 119.1 . .
C65 C66 C67 119.7(3) . .
C65 C66 H66 120.1 . .
C67 C66 H66 120.1 . .
C66 C67 C68 121.2(3) . .
C66 C67 H67 119.4 . .
C68 C67 H67 119.4 . .
C67 C68 C63 119.3(3) . .
C67 C68 C72 119.2(3) . .
C63 C68 C72 121.4(3) . .
C64 C69 C70 111.4(3) . .
C64 C69 C71 112.2(3) . .
C70 C69 C71 110.3(3) . .
C64 C69 H69 107.6 . .
C70 C69 H69 107.6 . .
C71 C69 H69 107.6 . .
C69 C70 H70A 109.5 . .
C69 C70 H70B 109.5 . .
H70A C70 H70B 109.5 . .
C69 C70 H70C 109.5 . .
H70A C70 H70C 109.5 . .
H70B C70 H70C 109.5 . .
C69 C71 H71A 109.5 . .
C69 C71 H71B 109.5 . .
H71A C71 H71B 109.5 . .
C69 C71 H71C 109.5 . .
H71A C71 H71C 109.5 . .
H71B C71 H71C 109.5 . .
C74 C72 C68 114.2(3) . .
C74 C72 C73 109.5(3) . .
C68 C72 C73 109.3(3) . .
C74 C72 H72 107.9 . .
C68 C72 H72 107.9 . .
C73 C72 H72 107.9 . .
C72 C73 H73A 109.5 . .
C72 C73 H73B 109.5 . .
H73A C73 H73B 109.5 . .
C72 C73 H73C 109.5 . .
H73A C73 H73C 109.5 . .
H73B C73 H73C 109.5 . .
C72 C74 H74A 109.5 . .
C72 C74 H74B 109.5 . .
H74A C74 H74B 109.5 . .
C72 C74 H74C 109.5 . .
H74A C74 H74C 109.5 . .
H74B C74 H74C 109.5 . .
C76 C75 N3 120.5(3) . .
C76 C75 C80 119.8(3) . .
N3 C75 C80 119.6(3) . .
C77 C76 C75 119.0(3) . .
C77 C76 C81 118.2(3) . .
C75 C76 C81 122.8(3) . .
C78 C77 C76 121.3(4) . .
C78 C77 H77 119.3 . .
C76 C77 H77 119.3 . .
C79 C78 C77 119.7(3) . .
C79 C78 H78 120.1 . .
C77 C78 H78 120.1 . .
C78 C79 C80 121.7(4) . .
C78 C79 H79 119.2 . .
C80 C79 H79 119.2 . .
C79 C80 C75 118.1(3) . .
C79 C80 C84 118.0(3) . .
C75 C80 C84 123.8(3) . .
C76 C81 C83 112.6(3) . .
C76 C81 C82 109.7(3) . .
C83 C81 C82 110.7(3) . .
C76 C81 H81 107.9 . .
C83 C81 H81 107.9 . .
C82 C81 H81 107.9 . .
C81 C82 H82A 109.5 . .
C81 C82 H82B 109.5 . .
H82A C82 H82B 109.5 . .
C81 C82 H82C 109.5 . .
H82A C82 H82C 109.5 . .
H82B C82 H82C 109.5 . .
C81 C83 H83A 109.5 . .
C81 C83 H83B 109.5 . .
H83A C83 H83B 109.5 . .
C81 C83 H83C 109.5 . .
H83A C83 H83C 109.5 . .
H83B C83 H83C 109.5 . .
C80 C84 C85 111.0(3) . .
C80 C84 C86 114.2(3) . .
C85 C84 C86 106.3(3) . .
C80 C84 H84 108.4 . .
C85 C84 H84 108.4 . .
C86 C84 H84 108.4 . .
C84 C85 H85A 109.5 . .
C84 C85 H85B 109.5 . .
H85A C85 H85B 109.5 . .
C84 C85 H85C 109.5 . .
H85A C85 H85C 109.5 . .
H85B C85 H85C 109.5 . .
C84 C86 H86A 109.5 . .
C84 C86 H86B 109.5 . .
H86A C86 H86B 109.5 . .
C84 C86 H86C 109.5 . .
H86A C86 H86C 109.5 . .
H86B C86 H86C 109.5 . .
C92 C87 C88 119.7(3) . .
C92 C87 N4 119.3(3) . .
C88 C87 N4 120.9(3) . .
C89 C88 C87 118.4(4) . .
C89 C88 C93 118.6(3) . .
C87 C88 C93 122.9(3) . .
C90 C89 C88 121.8(4) . .
C90 C89 H89 119.1 . .
C88 C89 H89 119.1 . .
C89 C90 C91 120.7(4) . .
C89 C90 H90 119.6 . .
C91 C90 H90 119.6 . .
C90 C91 C92 119.7(4) . .
C90 C91 H91 120.1 . .
C92 C91 H91 120.1 . .
C91 C92 C87 119.6(4) . .
C91 C92 C96 117.7(4) . .
C87 C92 C96 122.5(3) . .
C88 C93 C94 113.8(4) . .
C88 C93 C95 111.0(3) . .
C94 C93 C95 110.2(3) . .
C88 C93 H93 107.2 . .
C94 C93 H93 107.2 . .
C95 C93 H93 107.2 . .
C93 C94 H94A 109.5 . .
C93 C94 H94B 109.5 . .
H94A C94 H94B 109.5 . .
C93 C94 H94C 109.5 . .
H94A C94 H94C 109.5 . .
H94B C94 H94C 109.5 . .
C93 C95 H95A 109.5 . .
C93 C95 H95B 109.5 . .
H95A C95 H95B 109.5 . .
C93 C95 H95C 109.5 . .
H95A C95 H95C 109.5 . .
H95B C95 H95C 109.5 . .
C97 C96 C98 111.4(4) . .
C97 C96 C92 109.7(3) . .
C98 C96 C92 113.7(3) . .
C97 C96 H96 107.2 . .
C98 C96 H96 107.2 . .
C92 C96 H96 107.2 . .
C96 C97 H97A 109.5 . .
C96 C97 H97B 109.5 . .
H97A C97 H97B 109.5 . .
C96 C97 H97C 109.5 . .
H97A C97 H97C 109.5 . .
H97B C97 H97C 109.5 . .
C96 C98 H98A 109.5 . .
C96 C98 H98B 109.5 . .
H98A C98 H98B 109.5 . .
C96 C98 H98C 109.5 . .
H98A C98 H98C 109.5 . .
H98B C98 H98C 109.5 . .
C4 C3 C8 116.7(3) . .
C4 C3 P1 117.4(2) . .
C8 C3 P1 125.9(3) . .

loop_
_geom_bond_atom_site_label_1
_geom_bond_atom_site_label_2
_geom_bond_distance
_geom_bond_site_symmetry_2
P1 N1 1.638(2) .
P1 C1 1.734(3) .
P1 C9 1.832(3) .
P1 C3 1.840(3) .
P1 Mg1 2.7651(15) .
Mg1 N4 2.023(3) .
Mg1 N1 2.027(3) .
Mg1 C1 2.272(3) .
Mg1 C2 2.400(3) .
Mg1 P4 2.7744(15) .
Mg1 Mg2 2.8732(16) .
N1 C51 1.430(4) .
C1 P2 1.712(3) .
C1 Mg2 2.381(3) .
P2 N2 1.638(3) .
P2 C21 1.826(4) .
P2 C15 1.832(3) .
P2 Mg2 2.7760(15) .
Mg2 N3 2.025(3) .
Mg2 N2 2.028(3) .
Mg2 C2 2.283(3) .
Mg2 P3 2.7804(15) .
N2 C63 1.431(4) .
C2 P4 1.720(3) .
C2 P3 1.724(3) .
P3 N3 1.632(3) .
P3 C33 1.821(4) .
P3 C27 1.848(4) .
N3 C75 1.430(4) .
P4 N4 1.629(3) .
P4 C39 1.819(4) .
P4 C45 1.825(3) .
N4 C87 1.435(4) .
C4 C3 1.381(5) .
C4 C5 1.387(5) .
C4 H4 0.9500 .
C5 C6 1.381(6) .
C5 H5 0.9500 .
C6 C7 1.352(7) .
C6 H6 0.9500 .
C7 C8 1.394(6) .
C7 H7 0.9500 .
C8 C3 1.406(4) .
C8 H8 0.9500 .
C9 C10 1.378(5) .
C9 C14 1.413(4) .
C10 C11 1.384(5) .
C10 H10 0.9500 .
C11 C12 1.381(5) .
C11 H11 0.9500 .
C12 C13 1.372(5) .
C12 H12 0.9500 .
C13 C14 1.381(5) .
C13 H13 0.9500 .
C14 H14 0.9500 .
C15 C16 1.390(5) .
C15 C20 1.395(5) .
C16 C17 1.394(4) .
C16 H16 0.9500 .
C17 C18 1.387(5) .
C17 H17 0.9500 .
C18 C19 1.385(6) .
C18 H18 0.9500 .
C19 C20 1.403(5) .
C19 H19 0.9500 .
C20 H20 0.9500 .
C21 C22 1.400(4) .
C21 C26 1.407(4) .
C22 C23 1.378(5) .
C22 H22 0.9500 .
C23 C24 1.379(6) .
C23 H23 0.9500 .
C24 C25 1.392(6) .
C24 H24 0.9500 .
C25 C26 1.392(5) .
C25 H25 0.9500 .
C26 H26 0.9500 .
C27 C28 1.387(5) .
C27 C32 1.398(5) .
C28 C29 1.379(6) .
C28 H28 0.9500 .
C29 C30 1.364(7) .
C29 H29 0.9500 .
C30 C31 1.363(6) .
C30 H30 0.9500 .
C31 C32 1.400(6) .
C31 H31 0.9500 .
C32 H32 0.9500 .
C33 C34 1.382(5) .
C33 C38 1.421(5) .
C34 C35 1.388(6) .
C34 H34 0.9500 .
C35 C36 1.379(7) .
C35 H35 0.9500 .
C36 C37 1.386(6) .
C36 H36 0.9500 .
C37 C38 1.386(5) .
C37 H37 0.9500 .
C38 H38 0.9500 .
C39 C40 1.399(5) .
C39 C44 1.409(5) .
C40 C41 1.393(5) .
C40 H40 0.9500 .
C41 C42 1.385(6) .
C41 H41 0.9500 .
C42 C43 1.380(6) .
C42 H42 0.9500 .
C43 C44 1.379(6) .
C43 H43 0.9500 .
C44 H44 0.9500 .
C45 C50 1.392(4) .
C45 C46 1.407(4) .
C46 C47 1.380(5) .
C46 H46 0.9500 .
C47 C48 1.385(5) .
C47 H47 0.9500 .
C48 C49 1.384(5) .
C48 H48 0.9500 .
C49 C50 1.390(5) .
C49 H49 0.9500 .
C50 H50 0.9500 .
C51 C52 1.406(5) .
C51 C56 1.416(5) .
C52 C53 1.399(5) .
C52 C57 1.515(5) .
C53 C54 1.379(6) .
C53 H53 0.9500 .
C54 C55 1.356(6) .
C54 H54 0.9500 .
C55 C56 1.403(5) .
C55 H55 0.9500 .
C56 C60 1.516(6) .
C57 C58 1.523(5) .
C57 C59 1.528(5) .
C57 H57 1.0000 .
C58 H58A 0.9800 .
C58 H58B 0.9800 .
C58 H58C 0.9800 .
C59 H59A 0.9800 .
C59 H59B 0.9800 .
C59 H59C 0.9800 .
C60 C61 1.525(5) .
C60 C62 1.539(5) .
C60 H60 1.0000 .
C61 H61A 0.9800 .
C61 H61B 0.9800 .
C61 H61C 0.9800 .
C62 H62A 0.9800 .
C62 H62B 0.9800 .
C62 H62C 0.9800 .
C63 C68 1.408(5) .
C63 C64 1.421(4) .
C64 C65 1.400(4) .
C64 C69 1.515(5) .
C65 C66 1.367(5) .
C65 H65 0.9500 .
C66 C67 1.382(5) .
C66 H66 0.9500 .
C67 C68 1.393(4) .
C67 H67 0.9500 .
C68 C72 1.526(4) .
C69 C70 1.532(5) .
C69 C71 1.542(5) .
C69 H69 1.0000 .
C70 H70A 0.9800 .
C70 H70B 0.9800 .
C70 H70C 0.9800 .
C71 H71A 0.9800 .
C71 H71B 0.9800 .
C71 H71C 0.9800 .
C72 C74 1.526(5) .
C72 C73 1.545(5) .
C72 H72 1.0000 .
C73 H73A 0.9800 .
C73 H73B 0.9800 .
C73 H73C 0.9800 .
C74 H74A 0.9800 .
C74 H74B 0.9800 .
C74 H74C 0.9800 .
C75 C76 1.408(5) .
C75 C80 1.431(5) .
C76 C77 1.402(5) .
C76 C81 1.510(5) .
C77 C78 1.383(6) .
C77 H77 0.9500 .
C78 C79 1.381(6) .
C78 H78 0.9500 .
C79 C80 1.403(5) .
C79 H79 0.9500 .
C80 C84 1.518(5) .
C81 C83 1.522(6) .
C81 C82 1.541(5) .
C81 H81 1.0000 .
C82 H82A 0.9800 .
C82 H82B 0.9800 .
C82 H82C 0.9800 .
C83 H83A 0.9800 .
C83 H83B 0.9800 .
C83 H83C 0.9800 .
C84 C85 1.521(6) .
C84 C86 1.566(6) .
C84 H84 1.0000 .
C85 H85A 0.9800 .
C85 H85B 0.9800 .
C85 H85C 0.9800 .
C86 H86A 0.9800 .
C86 H86B 0.9800 .
C86 H86C 0.9800 .
C87 C92 1.406(6) .
C87 C88 1.424(5) .
C88 C89 1.395(5) .
C88 C93 1.496(6) .
C89 C90 1.361(7) .
C89 H89 0.9500 .
C90 C91 1.393(6) .
C90 H90 0.9500 .
C91 C92 1.404(5) .
C91 H91 0.9500 .
C92 C96 1.525(5) .
C93 C94 1.534(5) .
C93 C95 1.545(5) .
C93 H93 1.0000 .
C94 H94A 0.9800 .
C94 H94B 0.9800 .
C94 H94C 0.9800 .
C95 H95A 0.9800 .
C95 H95B 0.9800 .
C95 H95C 0.9800 .
C96 C97 1.517(6) .
C96 C98 1.518(5) .
C96 H96 1.0000 .
C97 H97A 0.9800 .
C97 H97B 0.9800 .
C97 H97C 0.9800 .
C98 H98A 0.9800 .
C98 H98B 0.9800 .
C98 H98C 0.9800 .

loop_
_platon_squeeze_void_nr
_platon_squeeze_void_average_x
_platon_squeeze_void_average_y
_platon_squeeze_void_average_z
_platon_squeeze_void_volume
_platon_squeeze_void_count_electrons
_platon_squeeze_void_content
1 -0.001 0.478 -0.023 1905 414 ' '
